data_2217013
loop_
_publ_author_name
'Xiang He'
'Hong-Jiang Liu'
'Ming-Xing Li'

_publ_section_title
;
 (Piperazin-1-ium-\k<i>N</i>^4^)tris(thiocyanato-\k<i>N</i>)zinc(II)
;
_journal_coeditor_code DN2286
_journal_issue 1
_journal_name_full 'Acta Crystallographica Section E'
_journal_page_first m122
_journal_page_last m122
_journal_paper_doi 10.1107/S1600536807065087
_journal_volume 64
_journal_year 2008
_chemical_formula_iupac '[Zn (N C S)3 (C4 H11 N2)]'
_chemical_formula_moiety 'C7 H11 N5 S3 Zn'
_chemical_formula_sum 'C7 H11 N5 S3 Zn'
_chemical_formula_weight 326.72
_chemical_name_systematic
;
(Piperazin-1-ium-\kN^4^)tris(thiocyanato-\kN)zinc(II)
;
_space_group_IT_number 62
_symmetry_cell_setting orthorhombic
_symmetry_space_group_name_Hall '-P 2ac 2n'
_symmetry_space_group_name_H-M 'P n m a'
_atom_sites_solution_hydrogens geom
_atom_sites_solution_primary direct
_atom_sites_solution_secondary difmap
_cell_angle_alpha 90.00
_cell_angle_beta 90.00
_cell_angle_gamma 90.00
_cell_formula_units_Z 4
_cell_length_a 16.8975(8)
_cell_length_b 11.0467(4)
_cell_length_c 7.3097(3)
_cell_measurement_reflns_used 75
_cell_measurement_temperature 293(2)
_cell_measurement_theta_max 24.98
_cell_measurement_theta_min 3.04
_cell_volume 1364.44(10)
_computing_cell_refinement 'SAINT (Bruker, 2000)'
_computing_data_collection 'APEX2 (Bruker, 2000)'
_computing_data_reduction 'SAINT (Bruker, 2000)'
_computing_molecular_graphics 'SHELXTL (Bruker, 2000)'
_computing_publication_material 'SHELXTL (Bruker, 2000)'
_computing_structure_refinement 'SHELXL97 (Sheldrick, 1997)'
_computing_structure_solution 'SHELXS97 (Sheldrick, 1997)'
_diffrn_ambient_temperature 293(2)
_diffrn_measured_fraction_theta_full 0.980
_diffrn_measured_fraction_theta_max 0.980
_diffrn_measurement_device_type 'Bruker SMART APEXII CCD area-detector'
_diffrn_measurement_method \w
_diffrn_radiation_monochromator graphite
_diffrn_radiation_source 'fine-focus sealed tube'
_diffrn_radiation_type MoK\a
_diffrn_radiation_wavelength 0.71073
_diffrn_reflns_av_R_equivalents 0.0549
_diffrn_reflns_av_sigmaI/netI 0.0957
_diffrn_reflns_limit_h_max 13
_diffrn_reflns_limit_h_min -19
_diffrn_reflns_limit_k_max 8
_diffrn_reflns_limit_k_min -13
_diffrn_reflns_limit_l_max 7
_diffrn_reflns_limit_l_min -8
_diffrn_reflns_number 3079
_diffrn_reflns_theta_full 24.98
_diffrn_reflns_theta_max 24.98
_diffrn_reflns_theta_min 3.04
_diffrn_standards_decay_% 0
_diffrn_standards_interval_count 0
_diffrn_standards_interval_time 0
_diffrn_standards_number 0
_exptl_absorpt_coefficient_mu 2.240
_exptl_absorpt_correction_T_max 1.0000
_exptl_absorpt_correction_T_min 0.830
_exptl_absorpt_correction_type empirical
_exptl_absorpt_process_details '(SADABS; Sheldrick, 1996)'
_exptl_crystal_colour colorless
_exptl_crystal_density_diffrn 1.590
_exptl_crystal_density_method 'not measured'
_exptl_crystal_description Prism
_exptl_crystal_F_000 664
_exptl_crystal_size_max 0.4000
_exptl_crystal_size_mid 0.2000
_exptl_crystal_size_min 0.1500
_refine_diff_density_max 0.618
_refine_diff_density_min -0.480
_refine_ls_extinction_method none
_refine_ls_goodness_of_fit_ref 1.034
_refine_ls_hydrogen_treatment constr
_refine_ls_matrix_type full
_refine_ls_number_parameters 82
_refine_ls_number_reflns 1237
_refine_ls_number_restraints 0
_refine_ls_restrained_S_all 1.034
_refine_ls_R_factor_all 0.0942
_refine_ls_R_factor_gt 0.0638
_refine_ls_shift/su_max 0.000
_refine_ls_shift/su_mean 0.000
_refine_ls_structure_factor_coef Fsqd
_refine_ls_weighting_details 'calc w=1/[\s^2^(Fo^2^)+(0.0605P)^2^+0.0000P] where P=(Fo^2^+2Fc^2^)/3'
_refine_ls_weighting_scheme calc
_refine_ls_wR_factor_gt 0.1397
_refine_ls_wR_factor_ref 0.1544
_reflns_number_gt 901
_reflns_number_total 1237
_reflns_threshold_expression I>2\s(I)
_cod_data_source_file dn2286.cif
_cod_data_source_block I
_cod_database_code 2217013
_cod_database_fobs_code 2217013

loop_
_symmetry_equiv_pos_as_xyz
'x, y, z'
'-x+1/2, -y, z+1/2'
'x+1/2, -y+1/2, -z+1/2'
'-x, y+1/2, -z'
'-x, -y, -z'
'x-1/2, y, -z-1/2'
'-x-1/2, y-1/2, z-1/2'
'x, -y-1/2, z'

loop_
_atom_site_type_symbol
_atom_site_label
_atom_site_fract_x
_atom_site_fract_y
_atom_site_fract_z
_atom_site_U_iso_or_equiv
_atom_site_adp_type
_atom_site_calc_flag
_atom_site_refinement_flags
_atom_site_occupancy
Zn Zn1 0.02672(5) 0.2500 -0.08930(13) 0.0469(4) Uani d S 1
S S1 0.10918(11) 0.59639(14) -0.4058(3) 0.0696(6) Uani d . 1
S S2 -0.24789(14) 0.2500 -0.1884(4) 0.0884(10) Uani d S 1
N N1 0.0695(3) 0.3956(5) -0.1985(8) 0.0658(16) Uani d . 1
N N2 -0.0875(4) 0.2500 -0.1112(11) 0.073(2) Uani d S 1
N N3 0.0549(3) 0.2500 0.1831(8) 0.0402(15) Uani d S 1
H H3C 0.0077 0.2500 0.2430 0.048 Uiso calc SR 1
N N4 0.2239(4) 0.2500 0.2443(9) 0.060(2) Uani d S 1
H H4C 0.2729 0.2500 0.1964 0.072 Uiso calc SR 1
H H4D 0.2285 0.2500 0.3670 0.072 Uiso calc SR 1
C C1 0.0871(3) 0.4790(5) -0.2800(8) 0.0456(14) Uani d . 1
C C2 -0.1538(5) 0.2500 -0.1416(11) 0.050(2) Uani d S 1
C C3 0.0968(3) 0.1421(6) 0.2496(9) 0.0622(17) Uani d . 1
H H3A 0.0697 0.0702 0.2063 0.075 Uiso calc R 1
H H3B 0.0956 0.1412 0.3822 0.075 Uiso calc R 1
C C4 0.1817(3) 0.1387(5) 0.1857(9) 0.0579(17) Uani d . 1
H H4A 0.2079 0.0682 0.2366 0.069 Uiso calc R 1
H H4B 0.1833 0.1323 0.0534 0.069 Uiso calc R 1

loop_
_atom_site_aniso_label
_atom_site_aniso_U_11
_atom_site_aniso_U_22
_atom_site_aniso_U_33
_atom_site_aniso_U_12
_atom_site_aniso_U_13
_atom_site_aniso_U_23
Zn1 0.0334(6) 0.0679(7) 0.0394(7) 0.000 -0.0036(5) 0.000
S1 0.0691(12) 0.0427(9) 0.0970(15) -0.0117(8) -0.0099(11) 0.0037(8)
S2 0.0325(14) 0.185(3) 0.0474(17) 0.000 -0.0027(12) 0.000
N1 0.057(4) 0.072(4) 0.068(4) 0.000(3) -0.001(3) 0.028(3)
N2 0.033(4) 0.129(7) 0.056(5) 0.000 -0.007(4) 0.000
N3 0.027(3) 0.057(4) 0.037(4) 0.000 0.000(3) 0.000
N4 0.033(4) 0.104(6) 0.044(5) 0.000 -0.003(4) 0.000
C1 0.036(3) 0.055(4) 0.046(4) 0.009(3) -0.009(3) -0.014(3)
C2 0.044(6) 0.078(6) 0.028(5) 0.000 0.004(4) 0.000
C3 0.054(4) 0.076(4) 0.056(4) -0.005(3) -0.004(4) 0.015(3)
C4 0.050(4) 0.066(4) 0.057(4) 0.014(3) -0.007(3) 0.006(3)

loop_
_atom_type_symbol
_atom_type_description
_atom_type_scat_dispersion_real
_atom_type_scat_dispersion_imag
_atom_type_scat_source
C C 0.0030 0.0020 'International Tables Vol C Tables 4.2.6.8 and 6.1.1.4'
H H 0.0000 0.0000 'International Tables Vol C Tables 4.2.6.8 and 6.1.1.4'
N N 0.0060 0.0030 'International Tables Vol C Tables 4.2.6.8 and 6.1.1.4'
S S 0.1250 0.1230 'International Tables Vol C Tables 4.2.6.8 and 6.1.1.4'
Zn Zn 0.2840 1.4300 'International Tables Vol C Tables 4.2.6.8 and 6.1.1.4'

loop_
_geom_angle_atom_site_label_1
_geom_angle_atom_site_label_2
_geom_angle_atom_site_label_3
_geom_angle_site_symmetry_1
_geom_angle_site_symmetry_3
_geom_angle
N2 Zn1 N1 . 8_565 109.77(18)
N2 Zn1 N1 . . 109.77(18)
N1 Zn1 N1 8_565 . 112.4(3)
N2 Zn1 N3 . . 108.2(3)
N1 Zn1 N3 8_565 . 108.30(19)
N1 Zn1 N3 . . 108.30(19)
C1 N1 Zn1 . . 170.9(5)
C2 N2 Zn1 . . 173.5(8)
C3 N3 C3 8_565 . 108.5(6)
C3 N3 Zn1 8_565 . 115.7(4)
C3 N3 Zn1 . . 115.7(4)
C3 N3 H3C 8_565 . 105.3
C3 N3 H3C . . 105.3
Zn1 N3 H3C . . 105.3
C4 N4 C4 . 8_565 111.9(6)
C4 N4 H4C . . 109.2
C4 N4 H4C 8_565 . 109.2
C4 N4 H4D . . 109.2
C4 N4 H4D 8_565 . 109.2
H4C N4 H4D . . 107.9
N1 C1 S1 . . 176.9(6)
N2 C2 S2 . . 179.0(8)
N3 C3 C4 . . 112.1(5)
N3 C3 H3A . . 109.2
C4 C3 H3A . . 109.2
N3 C3 H3B . . 109.2
C4 C3 H3B . . 109.2
H3A C3 H3B . . 107.9
N4 C4 C3 . . 110.3(5)
N4 C4 H4A . . 109.6
C3 C4 H4A . . 109.6
N4 C4 H4B . . 109.6
C3 C4 H4B . . 109.6
H4A C4 H4B . . 108.1

loop_
_geom_bond_atom_site_label_1
_geom_bond_atom_site_label_2
_geom_bond_site_symmetry_2
_geom_bond_distance
Zn1 N2 . 1.937(8)
Zn1 N1 8_565 1.936(5)
Zn1 N1 . 1.936(5)
Zn1 N3 . 2.048(6)
S1 C1 . 1.633(7)
S2 C2 . 1.626(9)
N1 C1 . 1.136(7)
N2 C2 . 1.143(10)
N3 C3 8_565 1.469(6)
N3 C3 . 1.469(6)
N3 H3C . 0.9100
N4 C4 . 1.484(7)
N4 C4 8_565 1.484(7)
N4 H4C . 0.9000
N4 H4D . 0.9000
C3 C4 . 1.509(7)
C3 H3A . 0.9700
C3 H3B . 0.9700
C4 H4A . 0.9700
C4 H4B . 0.9700

loop_
_geom_hbond_atom_site_label_D
_geom_hbond_atom_site_label_H
_geom_hbond_atom_site_label_A
_geom_hbond_site_symmetry_A
_geom_hbond_distance_DH
_geom_hbond_distance_HA
_geom_hbond_distance_DA
_geom_hbond_angle_DHA
N4 H4C S1 2_565 0.90 2.72 3.470(6) 141.4
N4 H4D S2 6_656 0.90 2.38 3.281(7) 175.4
